data_1546822
loop_
_publ_author_name
'Yao, Junyao'
'Chen, Qibin'
'Sheng, Yujie'
'Kai, Aiting'
'Liu, Honglai'

_publ_section_title
;
 pH-controlled crystal growth of copper/gemini surfactant complexes
 with bipyridine groups
;
_journal_coden_ASTM CRECF4
_journal_issue 39
_journal_name_full CrystEngComm
_journal_page_first 5835
_journal_page_last 5843
_journal_paper_doi 10.1039/c7ce01251a
_journal_volume 19
_journal_year 2017
_chemical_formula_moiety 'C80 H150 Cu2 N8 O4, 6(Br), 8(H2 O)'
_chemical_formula_sum 'C80 H166 Br6 Cu2 N8 O12'
_chemical_formula_weight 2038.74
_space_group_crystal_system monoclinic
_space_group_IT_number 14
_space_group_name_Hall '-P 2ybc'
_space_group_name_H-M_alt 'P 1 21/c 1'
_symmetry_space_group_name_Hall '-P 2ybc'
_symmetry_space_group_name_H-M 'P 1 21/c 1'
_atom_sites_solution_hydrogens mixed
_atom_sites_solution_primary direct
_audit_block_doi 10.5517/ccdc.csd.cc1mnww1
_audit_creation_date 2015-11-09
_audit_creation_method
;
Olex2 1.2
(compiled 2014.07.22 svn.r2960 for OlexSys, GUI svn.r4862)
;
_audit_update_record
;
2016-10-13 deposited with the CCDC.
2017-08-24 downloaded from the CCDC.
;
_cell_angle_alpha 90
_cell_angle_beta 107.5450(10)
_cell_angle_gamma 90
_cell_formula_units_Z 2
_cell_length_a 30.2435(5)
_cell_length_b 9.4252(2)
_cell_length_c 18.2742(3)
_cell_measurement_reflns_used 7455
_cell_measurement_temperature 130
_cell_measurement_theta_max 68.63
_cell_measurement_theta_min 3.07
_cell_volume 4966.76(16)
_computing_cell_refinement 'SAINT v7.68A (Bruker, 2009)'
_computing_data_reduction 'SAINT v7.68A (Bruker, 2009)'
_computing_molecular_graphics 'Olex2 (Dolomanov et al., 2009)'
_computing_publication_material 'Olex2 (Dolomanov et al., 2009)'
_computing_structure_refinement 'XL (Sheldrick, 2008)'
_computing_structure_solution 'XS (Sheldrick, 2008)'
_diffrn_ambient_temperature 130
_diffrn_measured_fraction_theta_full 0.976
_diffrn_measured_fraction_theta_max 0.956
_diffrn_measurement_device_type 'Bruker APEX-II CCD'
_diffrn_measurement_method '\f and \w scans'
_diffrn_radiation_monochromator graphite
_diffrn_radiation_type CuK\a
_diffrn_radiation_wavelength 1.54178
_diffrn_reflns_av_R_equivalents 0.0527
_diffrn_reflns_av_unetI/netI 0.0633
_diffrn_reflns_Laue_measured_fraction_full 0.976
_diffrn_reflns_Laue_measured_fraction_max 0.956
_diffrn_reflns_limit_h_max 35
_diffrn_reflns_limit_h_min -36
_diffrn_reflns_limit_k_max 10
_diffrn_reflns_limit_k_min -11
_diffrn_reflns_limit_l_max 21
_diffrn_reflns_limit_l_min -20
_diffrn_reflns_number 26082
_diffrn_reflns_point_group_measured_fraction_full 0.976
_diffrn_reflns_point_group_measured_fraction_max 0.956
_diffrn_reflns_theta_full 67.679
_diffrn_reflns_theta_max 69.592
_diffrn_reflns_theta_min 1.532
_diffrn_standards_number 0
_exptl_absorpt_coefficient_mu 3.788
_exptl_absorpt_correction_T_max 0.7532
_exptl_absorpt_correction_T_min 0.4104
_exptl_absorpt_correction_type multi-scan
_exptl_absorpt_process_details
'SADABS-2008/1 (Bruker,2008) was used for absorption correction. wR2(int) was 0.1356 before and 0.0615 after correction. The Ratio of minimum to maximum transmission is 0.5449. The \l/2 correction factor is 0.0015.'
_exptl_crystal_colour blue
_exptl_crystal_colour_primary blue
_exptl_crystal_density_diffrn 1.363
_exptl_crystal_description plate
_exptl_crystal_F_000 2132
_exptl_crystal_size_max 0.2
_exptl_crystal_size_mid 0.11
_exptl_crystal_size_min 0.03
_refine_diff_density_max 1.816
_refine_diff_density_min -1.619
_refine_diff_density_rms 0.137
_refine_ls_extinction_method none
_refine_ls_goodness_of_fit_ref 1.025
_refine_ls_hydrogen_treatment constr
_refine_ls_matrix_type full
_refine_ls_number_parameters 506
_refine_ls_number_reflns 8946
_refine_ls_number_restraints 0
_refine_ls_restrained_S_all 1.025
_refine_ls_R_factor_all 0.0633
_refine_ls_R_factor_gt 0.0562
_refine_ls_shift/su_max 0.001
_refine_ls_shift/su_mean 0.000
_refine_ls_structure_factor_coef Fsqd
_refine_ls_weighting_details 'w=1/[\s^2^(Fo^2^)+(0.1005P)^2^+5.8132P] where P=(Fo^2^+2Fc^2^)/3'
_refine_ls_weighting_scheme calc
_refine_ls_wR_factor_gt 0.1537
_refine_ls_wR_factor_ref 0.1608
_reflns_Friedel_coverage 0.000
_reflns_number_gt 7673
_reflns_number_total 8946
_reflns_threshold_expression 'I > 2\s(I)'
_cod_data_source_file c7ce01251a2.cif
_cod_data_source_block dm15272
_cod_original_cell_volume 4966.75(16)
_cod_database_code 1546822
_shelxl_version_number 2014-3
_shelx_space_group_comment
;
The symmetry employed for this shelxl refinement is uniquely defined
by the following loop, which should always be used as a source of
symmetry information in preference to the above space-group names.
They are only intended as comments.
;
_olex2_refinement_description
;
1. Fixed Uiso
 At 1.2 times of:
  All C(H) groups, All C(H,H) groups
 At 1.5 times of:
  All C(H,H,H) groups, All O(H) groups, All O(H,H) groups
2.a Riding coordinates:
 O1(H1)
2.b Free rotating group:
 O3(H3A,H3B), O4(H4A,H4B), O5(H5A,H5B), O6(H6A,H6B)
2.c Rotating group:
 O2(H2A,H2B)
2.d Secondary CH2 refined with riding coordinates:
 C11(H11A,H11B), C14(H14A,H14B), C15(H15A,H15B), C16(H16A,H16B), C17(H17A,
 H17B), C18(H18A,H18B), C19(H19A,H19B), C20(H20A,H20B), C21(H21A,H21B),
 C22(H22A,H22B), C23(H23A,H23B), C24(H24A,H24B), C26(H26A,H26B), C29(H29A,H29B),
  C30(H30A,H30B), C31(H31A,H31B), C32(H32A,H32B), C33(H33A,H33B), C34(H34A,
 H34B), C35(H35A,H35B), C36(H36A,H36B), C37(H37A,H37B), C38(H38A,H38B),
 C39(H39A,H39B)
2.e Aromatic/amide H refined with riding coordinates:
 C1(H1A), C3(H3), C4(H4), C7(H7), C8(H8), C10(H10)
2.f Idealised Me refined as rotating group:
 C12(H12A,H12B,H12C), C13(H13A,H13B,H13C), C25(H25A,H25B,H25C), C27(H27A,H27B,
 H27C), C28(H28A,H28B,H28C), C40(H40A,H40B,H40C)
;
_olex2_submission_special_instructions 'No special instructions were received'

loop_
_space_group_symop_operation_xyz
'x, y, z'
'-x, y+1/2, -z+1/2'
'-x, -y, -z'
'x, -y-1/2, z-1/2'

loop_
_atom_site_label
_atom_site_type_symbol
_atom_site_fract_x
_atom_site_fract_y
_atom_site_fract_z
_atom_site_U_iso_or_equiv
_atom_site_adp_type
_atom_site_occupancy
_atom_site_site_symmetry_order
_atom_site_calc_flag
_atom_site_refinement_flags_posn
Cu1 Cu 0.49814(2) -0.13350(6) 0.46052(3) 0.01926(15) Uani 1 1 d .
O1 O 0.45574(8) -0.0029(3) 0.48735(15) 0.0242(5) Uani 1 1 d .
H1 H 0.4364 0.0260 0.4459 0.036 Uiso 1 1 d R
O2 O 0.49054(13) -0.0746(4) 0.3356(2) 0.0521(10) Uani 1 1 d .
H2A H 0.4854 0.0106 0.3159 0.078 Uiso 1 1 d GR
H2B H 0.4922 -0.1343 0.2999 0.078 Uiso 1 1 d GR
N1 N 0.45146(11) -0.2870(3) 0.42158(17) 0.0201(6) Uani 1 1 d .
N2 N 0.54170(10) -0.2894(3) 0.45124(16) 0.0200(6) Uani 1 1 d .
N3 N 0.29472(11) -0.3148(4) 0.29466(17) 0.0233(6) Uani 1 1 d .
N4 N 0.68527(10) -0.3307(4) 0.41021(16) 0.0212(6) Uani 1 1 d .
C1 C 0.40581(12) -0.2745(4) 0.4091(2) 0.0208(7) Uani 1 1 d .
H1A H 0.3938 -0.1874 0.4209 0.025 Uiso 1 1 calc R
C2 C 0.37535(12) -0.3855(4) 0.37915(19) 0.0207(7) Uani 1 1 d .
C3 C 0.39358(13) -0.5136(4) 0.3638(2) 0.0250(8) Uani 1 1 d .
H3 H 0.3738 -0.5920 0.3444 0.030 Uiso 1 1 calc R
C4 C 0.44129(13) -0.5253(4) 0.3772(2) 0.0252(8) Uani 1 1 d .
H4 H 0.4543 -0.6118 0.3667 0.030 Uiso 1 1 calc R
C5 C 0.46922(12) -0.4112(4) 0.40555(19) 0.0207(7) Uani 1 1 d .
C6 C 0.52025(12) -0.4122(4) 0.42245(18) 0.0190(7) Uani 1 1 d .
C7 C 0.54493(13) -0.5295(4) 0.41029(19) 0.0231(7) Uani 1 1 d .
H7 H 0.5294 -0.6154 0.3908 0.028 Uiso 1 1 calc R
C8 C 0.59270(13) -0.5186(4) 0.42719(19) 0.0233(7) Uani 1 1 d .
H8 H 0.6103 -0.5982 0.4203 0.028 Uiso 1 1 calc R
C9 C 0.61489(12) -0.3909(4) 0.45436(18) 0.0209(7) Uani 1 1 d .
C10 C 0.58780(12) -0.2786(4) 0.46606(19) 0.0203(7) Uani 1 1 d .
H10 H 0.6025 -0.1914 0.4852 0.024 Uiso 1 1 calc R
C11 C 0.32464(12) -0.3727(4) 0.37115(19) 0.0223(7) Uani 1 1 d .
H11A H 0.3211 -0.3100 0.4125 0.027 Uiso 1 1 calc R
H11B H 0.3128 -0.4676 0.3790 0.027 Uiso 1 1 calc R
C12 C 0.29529(13) -0.4132(5) 0.2304(2) 0.0287(8) Uani 1 1 d .
H12A H 0.3270 -0.4211 0.2274 0.043 Uiso 1 1 calc GR
H12B H 0.2750 -0.3756 0.1819 0.043 Uiso 1 1 calc GR
H12C H 0.2842 -0.5070 0.2400 0.043 Uiso 1 1 calc GR
C13 C 0.31192(14) -0.1718(5) 0.2781(3) 0.0327(9) Uani 1 1 d .
H13A H 0.3152 -0.1087 0.3220 0.049 Uiso 1 1 calc GR
H13B H 0.2897 -0.1308 0.2324 0.049 Uiso 1 1 calc GR
H13C H 0.3421 -0.1828 0.2690 0.049 Uiso 1 1 calc GR
C14 C 0.24557(13) -0.2946(4) 0.2992(2) 0.0273(8) Uani 1 1 d .
H14A H 0.2465 -0.2239 0.3397 0.033 Uiso 1 1 calc R
H14B H 0.2263 -0.2544 0.2498 0.033 Uiso 1 1 calc R
C15 C 0.22211(12) -0.4267(5) 0.3157(2) 0.0281(8) Uani 1 1 d .
H15A H 0.2416 -0.4717 0.3635 0.034 Uiso 1 1 calc R
H15B H 0.2179 -0.4954 0.2732 0.034 Uiso 1 1 calc R
C16 C 0.17495(13) -0.3870(5) 0.3245(2) 0.0319(9) Uani 1 1 d .
H16A H 0.1796 -0.3195 0.3677 0.038 Uiso 1 1 calc R
H16B H 0.1562 -0.3388 0.2772 0.038 Uiso 1 1 calc R
C17 C 0.14859(13) -0.5157(5) 0.3392(2) 0.0329(9) Uani 1 1 d .
H17A H 0.1677 -0.5651 0.3859 0.040 Uiso 1 1 calc R
H17B H 0.1434 -0.5822 0.2955 0.040 Uiso 1 1 calc R
C18 C 0.10190(14) -0.4768(6) 0.3498(3) 0.0376(10) Uani 1 1 d .
H18A H 0.1074 -0.4152 0.3956 0.045 Uiso 1 1 calc R
H18B H 0.0839 -0.4211 0.3047 0.045 Uiso 1 1 calc R
C19 C 0.07312(14) -0.6034(5) 0.3593(2) 0.0347(10) Uani 1 1 d .
H19A H 0.0912 -0.6605 0.4037 0.042 Uiso 1 1 calc R
H19B H 0.0667 -0.6639 0.3129 0.042 Uiso 1 1 calc R
C20 C 0.02729(14) -0.5607(5) 0.3716(3) 0.0377(10) Uani 1 1 d .
H20A H 0.0339 -0.5066 0.4201 0.045 Uiso 1 1 calc R
H20B H 0.0105 -0.4969 0.3293 0.045 Uiso 1 1 calc R
C21 C -0.00398(14) -0.6848(5) 0.3750(2) 0.0352(10) Uani 1 1 d .
H21A H 0.0130 -0.7501 0.4163 0.042 Uiso 1 1 calc R
H21B H -0.0115 -0.7374 0.3259 0.042 Uiso 1 1 calc R
C22 C -0.04887(14) -0.6402(6) 0.3894(3) 0.0392(11) Uani 1 1 d .
H22A H -0.0413 -0.5902 0.4393 0.047 Uiso 1 1 calc R
H22B H -0.0653 -0.5722 0.3490 0.047 Uiso 1 1 calc R
C23 C -0.08113(15) -0.7628(6) 0.3904(3) 0.0387(10) Uani 1 1 d .
H23A H -0.0644 -0.8315 0.4302 0.046 Uiso 1 1 calc R
H23B H -0.0889 -0.8118 0.3402 0.046 Uiso 1 1 calc R
C24 C -0.12604(15) -0.7208(6) 0.4061(3) 0.0457(13) Uani 1 1 d .
H24A H -0.1183 -0.6719 0.4564 0.055 Uiso 1 1 calc R
H24B H -0.1429 -0.6524 0.3663 0.055 Uiso 1 1 calc R
C25 C -0.15765(16) -0.8446(7) 0.4070(3) 0.0511(14) Uani 1 1 d .
H25A H -0.1653 -0.8941 0.3576 0.077 Uiso 1 1 calc GR
H25B H -0.1862 -0.8098 0.4157 0.077 Uiso 1 1 calc GR
H25C H -0.1419 -0.9102 0.4482 0.077 Uiso 1 1 calc GR
C26 C 0.66671(12) -0.3773(4) 0.47483(19) 0.0219(7) Uani 1 1 d .
H26A H 0.6807 -0.4703 0.4941 0.026 Uiso 1 1 calc R
H26B H 0.6772 -0.3084 0.5174 0.026 Uiso 1 1 calc R
C27 C 0.67062(13) -0.4350(4) 0.34534(19) 0.0255(8) Uani 1 1 d .
H27A H 0.6814 -0.5301 0.3642 0.038 Uiso 1 1 calc GR
H27B H 0.6841 -0.4079 0.3049 0.038 Uiso 1 1 calc GR
H27C H 0.6367 -0.4353 0.3245 0.038 Uiso 1 1 calc GR
C28 C 0.66731(14) -0.1871(5) 0.3812(2) 0.0300(8) Uani 1 1 d .
H28A H 0.6333 -0.1891 0.3633 0.045 Uiso 1 1 calc GR
H28B H 0.6790 -0.1604 0.3387 0.045 Uiso 1 1 calc GR
H28C H 0.6778 -0.1175 0.4228 0.045 Uiso 1 1 calc GR
C29 C 0.73788(12) -0.3304(5) 0.4453(2) 0.0278(8) Uani 1 1 d .
H29A H 0.7460 -0.2629 0.4888 0.033 Uiso 1 1 calc R
H29B H 0.7477 -0.4261 0.4663 0.033 Uiso 1 1 calc R
C30 C 0.76550(14) -0.2913(6) 0.3910(3) 0.0402(11) Uani 1 1 d .
H30A H 0.7563 -0.1954 0.3697 0.048 Uiso 1 1 calc R
H30B H 0.7584 -0.3594 0.3478 0.048 Uiso 1 1 calc R
C31 C 0.81732(14) -0.2934(6) 0.4327(2) 0.0363(10) Uani 1 1 d .
H31A H 0.8261 -0.3879 0.4561 0.044 Uiso 1 1 calc R
H31B H 0.8245 -0.2222 0.4745 0.044 Uiso 1 1 calc R
C32 C 0.84579(15) -0.2611(6) 0.3786(3) 0.0413(11) Uani 1 1 d .
H32A H 0.8342 -0.1723 0.3504 0.050 Uiso 1 1 calc R
H32B H 0.8413 -0.3385 0.3404 0.050 Uiso 1 1 calc R
C33 C 0.89754(14) -0.2452(6) 0.4200(2) 0.0369(10) Uani 1 1 d .
H33A H 0.9019 -0.1732 0.4610 0.044 Uiso 1 1 calc R
H33B H 0.9097 -0.3366 0.4446 0.044 Uiso 1 1 calc R
C34 C 0.92535(14) -0.2016(6) 0.3667(2) 0.0393(11) Uani 1 1 d .
H34A H 0.9113 -0.1150 0.3385 0.047 Uiso 1 1 calc R
H34B H 0.9231 -0.2778 0.3284 0.047 Uiso 1 1 calc R
C35 C 0.97647(13) -0.1726(6) 0.4077(2) 0.0347(9) Uani 1 1 d .
H35A H 0.9909 -0.2597 0.4350 0.042 Uiso 1 1 calc R
H35B H 0.9789 -0.0975 0.4465 0.042 Uiso 1 1 calc R
C36 C 1.00325(15) -0.1265(6) 0.3530(2) 0.0375(10) Uani 1 1 d .
H36A H 1.0017 -0.2034 0.3154 0.045 Uiso 1 1 calc R
H36B H 0.9879 -0.0420 0.3241 0.045 Uiso 1 1 calc R
C37 C 1.05389(14) -0.0914(5) 0.3929(2) 0.0356(10) Uani 1 1 d .
H37A H 1.0691 -0.1756 0.4223 0.043 Uiso 1 1 calc R
H37B H 1.0554 -0.0137 0.4300 0.043 Uiso 1 1 calc R
C38 C 1.08089(15) -0.0471(6) 0.3382(2) 0.0381(10) Uani 1 1 d .
H38A H 1.0798 -0.1253 0.3015 0.046 Uiso 1 1 calc R
H38B H 1.0655 0.0363 0.3083 0.046 Uiso 1 1 calc R
C39 C 1.13105(15) -0.0105(6) 0.3783(3) 0.0408(11) Uani 1 1 d .
H39A H 1.1467 -0.0943 0.4076 0.049 Uiso 1 1 calc R
H39B H 1.1323 0.0669 0.4155 0.049 Uiso 1 1 calc R
C40 C 1.15752(18) 0.0358(7) 0.3231(3) 0.0524(13) Uani 1 1 d .
H40A H 1.1555 -0.0388 0.2848 0.079 Uiso 1 1 calc GR
H40B H 1.1901 0.0522 0.3518 0.079 Uiso 1 1 calc GR
H40C H 1.1439 0.1236 0.2971 0.079 Uiso 1 1 calc GR
Br1 Br 0.28974(2) 0.22217(4) 0.32829(2) 0.02750(13) Uani 1 1 d .
Br2 Br 0.45526(2) 0.21684(5) 0.24812(2) 0.03535(15) Uani 1 1 d .
Br3 Br 0.26717(2) -0.23283(6) 0.02434(3) 0.04162(15) Uani 1 1 d .
O3 O 0.32375(14) -0.0282(5) 0.4629(2) 0.0569(10) Uani 1 1 d .
H3A H 0.3069 -0.0853 0.4787 0.085 Uiso 1 1 d G
H3B H 0.3066 0.0302 0.4314 0.085 Uiso 1 1 d G
O4 O 0.59522(13) 0.2540(6) 0.2748(2) 0.0595(11) Uani 1 1 d .
H4A H 0.5885 0.1819 0.2992 0.089 Uiso 1 1 d G
H4B H 0.5702 0.3026 0.2535 0.089 Uiso 1 1 d G
O5 O 0.60625(10) 0.5898(4) 0.14494(18) 0.0409(8) Uani 1 1 d .
H5A H 0.5932 0.6260 0.1770 0.061 Uiso 1 1 d G
H5B H 0.6321 0.6343 0.1489 0.061 Uiso 1 1 d G
O6 O 0.40560(14) 0.6185(5) 0.0857(2) 0.0585(10) Uani 1 1 d .
H6A H 0.3818 0.5947 0.0473 0.088 Uiso 1 1 d G
H6B H 0.4309 0.5890 0.0774 0.088 Uiso 1 1 d G

loop_
_atom_site_aniso_label
_atom_site_aniso_U_11
_atom_site_aniso_U_22
_atom_site_aniso_U_33
_atom_site_aniso_U_23
_atom_site_aniso_U_13
_atom_site_aniso_U_12
Cu1 0.0206(2) 0.0169(3) 0.0194(3) -0.00280(18) 0.00470(19) 0.0001(2)
O1 0.0213(11) 0.0225(14) 0.0268(13) -0.0033(10) 0.0046(10) 0.0036(10)
O2 0.069(2) 0.050(2) 0.048(2) 0.0236(17) 0.0328(17) 0.0321(19)
N1 0.0279(15) 0.0162(16) 0.0155(14) -0.0018(11) 0.0055(11) -0.0016(12)
N2 0.0245(14) 0.0214(17) 0.0142(14) 0.0020(11) 0.0060(11) 0.0035(12)
N3 0.0271(15) 0.0224(17) 0.0192(15) 0.0023(12) 0.0050(12) -0.0027(13)
N4 0.0238(14) 0.0239(17) 0.0156(14) -0.0007(12) 0.0054(11) 0.0007(12)
C1 0.0251(17) 0.0199(19) 0.0163(17) -0.0024(13) 0.0048(13) -0.0007(14)
C2 0.0243(16) 0.024(2) 0.0129(16) 0.0016(13) 0.0040(12) -0.0043(14)
C3 0.0293(18) 0.024(2) 0.0202(17) -0.0023(14) 0.0051(14) -0.0070(15)
C4 0.0304(18) 0.024(2) 0.0209(18) -0.0030(14) 0.0067(14) 0.0009(15)
C5 0.0291(17) 0.0210(19) 0.0116(15) 0.0002(13) 0.0056(12) 0.0003(14)
C6 0.0288(17) 0.0180(18) 0.0098(15) 0.0016(12) 0.0052(12) 0.0011(14)
C7 0.0327(18) 0.0201(19) 0.0177(17) -0.0001(13) 0.0092(14) 0.0000(15)
C8 0.0341(18) 0.0209(19) 0.0165(17) 0.0021(13) 0.0100(14) 0.0055(15)
C9 0.0278(17) 0.0249(19) 0.0107(15) 0.0028(13) 0.0068(12) 0.0043(14)
C10 0.0247(16) 0.022(2) 0.0138(16) 0.0013(13) 0.0055(13) 0.0021(14)
C11 0.0244(17) 0.027(2) 0.0158(17) 0.0004(13) 0.0056(13) -0.0029(14)
C12 0.0319(19) 0.036(2) 0.0159(17) -0.0018(15) 0.0041(14) -0.0001(17)
C13 0.0339(19) 0.026(2) 0.038(2) 0.0105(18) 0.0103(17) -0.0006(17)
C14 0.0279(18) 0.029(2) 0.0232(19) -0.0006(15) 0.0045(14) 0.0003(16)
C15 0.0223(17) 0.032(2) 0.0282(19) 0.0006(16) 0.0047(14) -0.0017(16)
C16 0.0270(18) 0.037(2) 0.031(2) -0.0017(17) 0.0062(15) -0.0017(17)
C17 0.0272(18) 0.045(3) 0.026(2) -0.0024(17) 0.0076(15) -0.0034(18)
C18 0.0275(19) 0.050(3) 0.036(2) -0.0032(19) 0.0099(16) -0.0015(19)
C19 0.0273(18) 0.050(3) 0.027(2) 0.0027(18) 0.0087(15) 0.0013(18)
C20 0.031(2) 0.050(3) 0.033(2) 0.0011(19) 0.0118(17) -0.001(2)
C21 0.0283(19) 0.049(3) 0.027(2) 0.0030(19) 0.0072(15) 0.0018(19)
C22 0.031(2) 0.058(3) 0.031(2) 0.005(2) 0.0112(17) 0.003(2)
C23 0.030(2) 0.058(3) 0.026(2) 0.0011(19) 0.0044(16) 0.001(2)
C24 0.030(2) 0.074(4) 0.032(2) 0.004(2) 0.0086(18) 0.002(2)
C25 0.032(2) 0.085(4) 0.036(3) 0.006(3) 0.0100(18) -0.005(2)
C26 0.0253(17) 0.029(2) 0.0106(15) 0.0004(13) 0.0045(12) 0.0055(15)
C27 0.0297(17) 0.033(2) 0.0126(16) -0.0034(14) 0.0046(13) -0.0002(16)
C28 0.035(2) 0.029(2) 0.0246(19) 0.0057(16) 0.0072(15) 0.0023(17)
C29 0.0243(17) 0.040(2) 0.0177(18) 0.0004(16) 0.0040(13) 0.0003(16)
C30 0.027(2) 0.066(4) 0.026(2) 0.006(2) 0.0059(16) -0.006(2)
C31 0.0254(19) 0.059(3) 0.022(2) -0.0001(18) 0.0041(15) -0.0033(19)
C32 0.029(2) 0.065(3) 0.029(2) 0.000(2) 0.0057(17) -0.010(2)
C33 0.028(2) 0.056(3) 0.025(2) -0.0007(18) 0.0053(16) -0.0058(19)
C34 0.030(2) 0.062(3) 0.025(2) 0.0029(19) 0.0074(16) -0.007(2)
C35 0.0262(18) 0.051(3) 0.026(2) -0.0026(18) 0.0057(15) -0.0041(19)
C36 0.035(2) 0.050(3) 0.026(2) 0.0007(18) 0.0077(16) -0.008(2)
C37 0.0296(19) 0.048(3) 0.029(2) -0.0016(18) 0.0081(16) -0.0031(19)
C38 0.041(2) 0.045(3) 0.030(2) -0.0009(19) 0.0132(18) -0.007(2)
C39 0.036(2) 0.050(3) 0.038(2) 0.000(2) 0.0134(18) -0.004(2)
C40 0.050(3) 0.055(4) 0.060(3) 0.006(3) 0.028(2) -0.007(2)
Br1 0.0312(2) 0.0267(3) 0.0215(2) -0.00263(14) 0.00331(15) 0.00095(15)
Br2 0.0527(3) 0.0307(3) 0.0231(2) -0.00005(15) 0.01215(19) -0.00028(19)
Br3 0.0551(3) 0.0411(3) 0.0311(3) -0.00268(18) 0.0167(2) -0.0091(2)
O3 0.070(2) 0.053(3) 0.044(2) 0.0102(17) 0.0122(18) -0.002(2)
O4 0.048(2) 0.090(3) 0.039(2) -0.0080(19) 0.0129(16) 0.006(2)
O5 0.0294(14) 0.055(2) 0.0381(17) -0.0129(15) 0.0091(12) -0.0081(14)
O6 0.053(2) 0.063(3) 0.066(3) -0.011(2) 0.0292(19) 0.006(2)

loop_
_atom_type_symbol
_atom_type_description
_atom_type_scat_dispersion_real
_atom_type_scat_dispersion_imag
_atom_type_scat_source
C C 0.0181 0.0091 'International Tables Vol C Tables 4.2.6.8 and 6.1.1.4'
H H 0.0000 0.0000 'International Tables Vol C Tables 4.2.6.8 and 6.1.1.4'
Br Br -0.6763 1.2805 'International Tables Vol C Tables 4.2.6.8 and 6.1.1.4'
Cu Cu -1.9646 0.5888 'International Tables Vol C Tables 4.2.6.8 and 6.1.1.4'
N N 0.0311 0.0180 'International Tables Vol C Tables 4.2.6.8 and 6.1.1.4'
O O 0.0492 0.0322 'International Tables Vol C Tables 4.2.6.8 and 6.1.1.4'

loop_
_citation_id
_citation_doi
_citation_year
1 10.1039/C6CE02197B 2017

loop_
_geom_angle_atom_site_label_1
_geom_angle_atom_site_label_2
_geom_angle_atom_site_label_3
_geom_angle
_geom_angle_site_symmetry_1
_geom_angle_site_symmetry_3
O1 Cu1 Cu1 42.01(7) 3_656 3_656
O1 Cu1 Cu1 41.50(8) . 3_656
O1 Cu1 O1 83.50(11) 3_656 .
O1 Cu1 O2 99.87(14) 3_656 .
O1 Cu1 O2 102.83(11) . .
O1 Cu1 N1 171.64(12) 3_656 .
O1 Cu1 N1 95.70(12) . .
O1 Cu1 N2 97.72(12) 3_656 .
O1 Cu1 N2 168.80(12) . .
O2 Cu1 Cu1 105.30(10) . 3_656
N1 Cu1 Cu1 136.61(9) . 3_656
N1 Cu1 O2 88.43(14) . .
N1 Cu1 N2 81.46(13) . .
N2 Cu1 Cu1 138.61(9) . 3_656
N2 Cu1 O2 87.98(12) . .
Cu1 O1 Cu1 96.50(11) 3_656 .
Cu1 O1 H1 107.9 . .
Cu1 O1 H1 115.3 3_656 .
Cu1 O2 H2A 125.7 . .
Cu1 O2 H2B 125.2 . .
H2A O2 H2B 109.2 . .
C1 N1 Cu1 125.5(3) . .
C1 N1 C5 119.7(3) . .
C5 N1 Cu1 114.8(2) . .
C6 N2 Cu1 114.1(2) . .
C10 N2 Cu1 126.4(3) . .
C10 N2 C6 119.4(3) . .
C11 N3 C14 108.4(3) . .
C12 N3 C11 110.7(3) . .
C12 N3 C13 108.0(3) . .
C12 N3 C14 111.2(3) . .
C13 N3 C11 111.1(3) . .
C13 N3 C14 107.4(3) . .
C26 N4 C29 104.9(3) . .
C27 N4 C26 109.5(3) . .
C27 N4 C29 110.8(3) . .
C28 N4 C26 111.0(3) . .
C28 N4 C27 108.9(3) . .
C28 N4 C29 111.7(3) . .
N1 C1 H1A 119.0 . .
N1 C1 C2 121.9(3) . .
C2 C1 H1A 119.0 . .
C1 C2 C11 120.9(3) . .
C3 C2 C1 118.4(3) . .
C3 C2 C11 120.4(3) . .
C2 C3 H3 120.5 . .
C2 C3 C4 119.0(3) . .
C4 C3 H3 120.5 . .
C3 C4 H4 120.2 . .
C5 C4 C3 119.5(4) . .
C5 C4 H4 120.2 . .
N1 C5 C4 121.4(3) . .
N1 C5 C6 114.6(3) . .
C4 C5 C6 124.0(3) . .
N2 C6 C5 115.1(3) . .
N2 C6 C7 121.7(3) . .
C7 C6 C5 123.3(3) . .
C6 C7 H7 120.7 . .
C8 C7 C6 118.6(4) . .
C8 C7 H7 120.7 . .
C7 C8 H8 120.0 . .
C7 C8 C9 120.0(3) . .
C9 C8 H8 120.0 . .
C8 C9 C26 121.0(3) . .
C10 C9 C8 117.9(3) . .
C10 C9 C26 121.0(3) . .
N2 C10 C9 122.3(3) . .
N2 C10 H10 118.8 . .
C9 C10 H10 118.8 . .
N3 C11 H11A 108.5 . .
N3 C11 H11B 108.5 . .
C2 C11 N3 115.2(3) . .
C2 C11 H11A 108.5 . .
C2 C11 H11B 108.5 . .
H11A C11 H11B 107.5 . .
N3 C12 H12A 109.5 . .
N3 C12 H12B 109.5 . .
N3 C12 H12C 109.5 . .
H12A C12 H12B 109.5 . .
H12A C12 H12C 109.5 . .
H12B C12 H12C 109.5 . .
N3 C13 H13A 109.5 . .
N3 C13 H13B 109.5 . .
N3 C13 H13C 109.5 . .
H13A C13 H13B 109.5 . .
H13A C13 H13C 109.5 . .
H13B C13 H13C 109.5 . .
N3 C14 H14A 108.4 . .
N3 C14 H14B 108.4 . .
H14A C14 H14B 107.4 . .
C15 C14 N3 115.7(3) . .
C15 C14 H14A 108.4 . .
C15 C14 H14B 108.4 . .
C14 C15 H15A 109.8 . .
C14 C15 H15B 109.8 . .
C14 C15 C16 109.3(4) . .
H15A C15 H15B 108.3 . .
C16 C15 H15A 109.8 . .
C16 C15 H15B 109.8 . .
C15 C16 H16A 109.1 . .
C15 C16 H16B 109.1 . .
H16A C16 H16B 107.9 . .
C17 C16 C15 112.3(4) . .
C17 C16 H16A 109.1 . .
C17 C16 H16B 109.1 . .
C16 C17 H17A 109.1 . .
C16 C17 H17B 109.1 . .
C16 C17 C18 112.7(4) . .
H17A C17 H17B 107.8 . .
C18 C17 H17A 109.1 . .
C18 C17 H17B 109.1 . .
C17 C18 H18A 108.7 . .
C17 C18 H18B 108.7 . .
H18A C18 H18B 107.6 . .
C19 C18 C17 114.2(4) . .
C19 C18 H18A 108.7 . .
C19 C18 H18B 108.7 . .
C18 C19 H19A 109.0 . .
C18 C19 H19B 109.0 . .
C18 C19 C20 112.8(4) . .
H19A C19 H19B 107.8 . .
C20 C19 H19A 109.0 . .
C20 C19 H19B 109.0 . .
C19 C20 H20A 108.7 . .
C19 C20 H20B 108.7 . .
H20A C20 H20B 107.6 . .
C21 C20 C19 114.1(4) . .
C21 C20 H20A 108.7 . .
C21 C20 H20B 108.7 . .
C20 C21 H21A 108.9 . .
C20 C21 H21B 108.9 . .
C20 C21 C22 113.3(4) . .
H21A C21 H21B 107.7 . .
C22 C21 H21A 108.9 . .
C22 C21 H21B 108.9 . .
C21 C22 H22A 108.8 . .
C21 C22 H22B 108.8 . .
H22A C22 H22B 107.7 . .
C23 C22 C21 113.8(4) . .
C23 C22 H22A 108.8 . .
C23 C22 H22B 108.8 . .
C22 C23 H23A 108.6 . .
C22 C23 H23B 108.6 . .
C22 C23 C24 114.7(4) . .
H23A C23 H23B 107.6 . .
C24 C23 H23A 108.6 . .
C24 C23 H23B 108.6 . .
C23 C24 H24A 108.8 . .
C23 C24 H24B 108.8 . .
H24A C24 H24B 107.7 . .
C25 C24 C23 113.8(5) . .
C25 C24 H24A 108.8 . .
C25 C24 H24B 108.8 . .
C24 C25 H25A 109.5 . .
C24 C25 H25B 109.5 . .
C24 C25 H25C 109.5 . .
H25A C25 H25B 109.5 . .
H25A C25 H25C 109.5 . .
H25B C25 H25C 109.5 . .
N4 C26 H26A 108.4 . .
N4 C26 H26B 108.4 . .
C9 C26 N4 115.7(3) . .
C9 C26 H26A 108.4 . .
C9 C26 H26B 108.4 . .
H26A C26 H26B 107.4 . .
N4 C27 H27A 109.5 . .
N4 C27 H27B 109.5 . .
N4 C27 H27C 109.5 . .
H27A C27 H27B 109.5 . .
H27A C27 H27C 109.5 . .
H27B C27 H27C 109.5 . .
N4 C28 H28A 109.5 . .
N4 C28 H28B 109.5 . .
N4 C28 H28C 109.5 . .
H28A C28 H28B 109.5 . .
H28A C28 H28C 109.5 . .
H28B C28 H28C 109.5 . .
N4 C29 H29A 108.3 . .
N4 C29 H29B 108.3 . .
H29A C29 H29B 107.4 . .
C30 C29 N4 115.8(3) . .
C30 C29 H29A 108.3 . .
C30 C29 H29B 108.3 . .
C29 C30 H30A 109.5 . .
C29 C30 H30B 109.5 . .
C29 C30 C31 110.8(3) . .
H30A C30 H30B 108.1 . .
C31 C30 H30A 109.5 . .
C31 C30 H30B 109.5 . .
C30 C31 H31A 109.3 . .
C30 C31 H31B 109.3 . .
C30 C31 C32 111.8(3) . .
H31A C31 H31B 107.9 . .
C32 C31 H31A 109.3 . .
C32 C31 H31B 109.3 . .
C31 C32 H32A 108.9 . .
C31 C32 H32B 108.9 . .
C31 C32 C33 113.2(4) . .
H32A C32 H32B 107.8 . .
C33 C32 H32A 108.9 . .
C33 C32 H32B 108.9 . .
C32 C33 H33A 109.0 . .
C32 C33 H33B 109.0 . .
H33A C33 H33B 107.8 . .
C34 C33 C32 113.0(4) . .
C34 C33 H33A 109.0 . .
C34 C33 H33B 109.0 . .
C33 C34 H34A 108.7 . .
C33 C34 H34B 108.7 . .
C33 C34 C35 114.1(4) . .
H34A C34 H34B 107.6 . .
C35 C34 H34A 108.7 . .
C35 C34 H34B 108.7 . .
C34 C35 H35A 109.0 . .
C34 C35 H35B 109.0 . .
C34 C35 C36 112.9(3) . .
H35A C35 H35B 107.8 . .
C36 C35 H35A 109.0 . .
C36 C35 H35B 109.0 . .
C35 C36 H36A 108.8 . .
C35 C36 H36B 108.8 . .
H36A C36 H36B 107.7 . .
C37 C36 C35 113.8(3) . .
C37 C36 H36A 108.8 . .
C37 C36 H36B 108.8 . .
C36 C37 H37A 108.8 . .
C36 C37 H37B 108.8 . .
C36 C37 C38 113.9(4) . .
H37A C37 H37B 107.7 . .
C38 C37 H37A 108.8 . .
C38 C37 H37B 108.8 . .
C37 C38 H38A 108.8 . .
C37 C38 H38B 108.8 . .
H38A C38 H38B 107.7 . .
C39 C38 C37 113.6(4) . .
C39 C38 H38A 108.8 . .
C39 C38 H38B 108.8 . .
C38 C39 H39A 109.0 . .
C38 C39 H39B 109.0 . .
C38 C39 C40 113.1(4) . .
H39A C39 H39B 107.8 . .
C40 C39 H39A 109.0 . .
C40 C39 H39B 109.0 . .
C39 C40 H40A 109.5 . .
C39 C40 H40B 109.5 . .
C39 C40 H40C 109.5 . .
H40A C40 H40B 109.5 . .
H40A C40 H40C 109.5 . .
H40B C40 H40C 109.5 . .
H3A O3 H3B 109.4 . .
H4A O4 H4B 109.5 . .
H5A O5 H5B 109.5 . .
H6A O6 H6B 109.5 . .

loop_
_geom_bond_atom_site_label_1
_geom_bond_atom_site_label_2
_geom_bond_distance
_geom_bond_site_symmetry_2
Cu1 Cu1 2.8860(10) 3_656
Cu1 O1 1.944(2) .
Cu1 O1 1.925(3) 3_656
Cu1 O2 2.293(3) .
Cu1 N1 1.997(3) .
Cu1 N2 2.014(3) .
O1 Cu1 1.925(3) 3_656
O1 H1 0.8500 .
O2 H2A 0.8738 .
O2 H2B 0.8734 .
N1 C1 1.335(5) .
N1 C5 1.356(5) .
N2 C6 1.353(5) .
N2 C10 1.342(5) .
N3 C11 1.519(4) .
N3 C12 1.500(5) .
N3 C13 1.509(5) .
N3 C14 1.525(5) .
N4 C26 1.518(4) .
N4 C27 1.501(5) .
N4 C28 1.495(5) .
N4 C29 1.525(4) .
C1 H1A 0.9500 .
C1 C2 1.392(5) .
C2 C3 1.391(5) .
C2 C11 1.501(5) .
C3 H3 0.9500 .
C3 C4 1.393(5) .
C4 H4 0.9500 .
C4 C5 1.369(5) .
C5 C6 1.480(5) .
C6 C7 1.389(5) .
C7 H7 0.9500 .
C7 C8 1.387(5) .
C8 H8 0.9500 .
C8 C9 1.395(5) .
C9 C10 1.393(5) .
C9 C26 1.503(5) .
C10 H10 0.9500 .
C11 H11A 0.9900 .
C11 H11B 0.9900 .
C12 H12A 0.9800 .
C12 H12B 0.9800 .
C12 H12C 0.9800 .
C13 H13A 0.9800 .
C13 H13B 0.9800 .
C13 H13C 0.9800 .
C14 H14A 0.9900 .
C14 H14B 0.9900 .
C14 C15 1.508(6) .
C15 H15A 0.9900 .
C15 H15B 0.9900 .
C15 C16 1.529(5) .
C16 H16A 0.9900 .
C16 H16B 0.9900 .
C16 C17 1.519(6) .
C17 H17A 0.9900 .
C17 H17B 0.9900 .
C17 C18 1.526(5) .
C18 H18A 0.9900 .
C18 H18B 0.9900 .
C18 C19 1.518(6) .
C19 H19A 0.9900 .
C19 H19B 0.9900 .
C19 C20 1.524(5) .
C20 H20A 0.9900 .
C20 H20B 0.9900 .
C20 C21 1.517(6) .
C21 H21A 0.9900 .
C21 H21B 0.9900 .
C21 C22 1.518(6) .
C22 H22A 0.9900 .
C22 H22B 0.9900 .
C22 C23 1.516(7) .
C23 H23A 0.9900 .
C23 H23B 0.9900 .
C23 C24 1.523(6) .
C24 H24A 0.9900 .
C24 H24B 0.9900 .
C24 C25 1.512(8) .
C25 H25A 0.9800 .
C25 H25B 0.9800 .
C25 H25C 0.9800 .
C26 H26A 0.9900 .
C26 H26B 0.9900 .
C27 H27A 0.9800 .
C27 H27B 0.9800 .
C27 H27C 0.9800 .
C28 H28A 0.9800 .
C28 H28B 0.9800 .
C28 H28C 0.9800 .
C29 H29A 0.9900 .
C29 H29B 0.9900 .
C29 C30 1.522(5) .
C30 H30A 0.9900 .
C30 H30B 0.9900 .
C30 C31 1.522(5) .
C31 H31A 0.9900 .
C31 H31B 0.9900 .
C31 C32 1.525(6) .
C32 H32A 0.9900 .
C32 H32B 0.9900 .
C32 C33 1.526(5) .
C33 H33A 0.9900 .
C33 H33B 0.9900 .
C33 C34 1.522(6) .
C34 H34A 0.9900 .
C34 H34B 0.9900 .
C34 C35 1.526(5) .
C35 H35A 0.9900 .
C35 H35B 0.9900 .
C35 C36 1.527(6) .
C36 H36A 0.9900 .
C36 H36B 0.9900 .
C36 C37 1.521(6) .
C37 H37A 0.9900 .
C37 H37B 0.9900 .
C37 C38 1.528(6) .
C38 H38A 0.9900 .
C38 H38B 0.9900 .
C38 C39 1.513(6) .
C39 H39A 0.9900 .
C39 H39B 0.9900 .
C39 C40 1.529(6) .
C40 H40A 0.9800 .
C40 H40B 0.9800 .
C40 H40C 0.9800 .
O3 H3A 0.8499 .
O3 H3B 0.8507 .
O4 H4A 0.8704 .
O4 H4B 0.8697 .
O5 H5A 0.8698 .
O5 H5B 0.8703 .
O6 H6A 0.8701 .
O6 H6B 0.8702 .

loop_
_geom_hbond_atom_site_label_D
_geom_hbond_atom_site_label_H
_geom_hbond_atom_site_label_A
_geom_hbond_distance_DH
_geom_hbond_distance_HA
_geom_hbond_distance_DA
_geom_hbond_angle_DHA
_geom_hbond_site_symmetry_A
O1 H1 O5 0.85 1.87 2.718(4) 179.8 2_645
O4 H4A O6 0.87 2.14 2.858(6) 139.3 2_645
O6 H6B O1 0.87 2.16 2.892(4) 141.2 4_565

loop_
_geom_torsion_atom_site_label_1
_geom_torsion_atom_site_label_2
_geom_torsion_atom_site_label_3
_geom_torsion_atom_site_label_4
_geom_torsion
Cu1 N1 C1 C2 177.6(3)
Cu1 N1 C5 C4 -178.9(3)
Cu1 N1 C5 C6 2.1(4)
Cu1 N2 C6 C5 -1.9(4)
Cu1 N2 C6 C7 178.3(2)
Cu1 N2 C10 C9 -176.8(2)
N1 C1 C2 C3 1.5(5)
N1 C1 C2 C11 175.3(3)
N1 C5 C6 N2 -0.1(4)
N1 C5 C6 C7 179.7(3)
N2 C6 C7 C8 -1.0(5)
N3 C14 C15 C16 175.7(3)
N4 C29 C30 C31 179.5(4)
C1 N1 C5 C4 -0.5(5)
C1 N1 C5 C6 -179.5(3)
C1 C2 C3 C4 -1.4(5)
C1 C2 C11 N3 91.0(4)
C2 C3 C4 C5 0.4(5)
C3 C2 C11 N3 -95.3(4)
C3 C4 C5 N1 0.6(5)
C3 C4 C5 C6 179.5(3)
C4 C5 C6 N2 -179.1(3)
C4 C5 C6 C7 0.7(5)
C5 N1 C1 C2 -0.5(5)
C5 C6 C7 C8 179.2(3)
C6 N2 C10 C9 -1.4(5)
C6 C7 C8 C9 -1.3(5)
C7 C8 C9 C10 2.1(5)
C7 C8 C9 C26 178.6(3)
C8 C9 C10 N2 -0.9(5)
C8 C9 C26 N4 90.1(4)
C10 N2 C6 C5 -177.9(3)
C10 N2 C6 C7 2.3(5)
C10 C9 C26 N4 -93.6(4)
C11 N3 C14 C15 -59.7(4)
C11 C2 C3 C4 -175.2(3)
C12 N3 C11 C2 63.5(4)
C12 N3 C14 C15 62.2(4)
C13 N3 C11 C2 -56.5(4)
C13 N3 C14 C15 -179.8(3)
C14 N3 C11 C2 -174.3(3)
C14 C15 C16 C17 178.5(3)
C15 C16 C17 C18 178.8(3)
C16 C17 C18 C19 176.1(3)
C17 C18 C19 C20 178.6(3)
C18 C19 C20 C21 175.4(4)
C19 C20 C21 C22 178.4(4)
C20 C21 C22 C23 178.1(4)
C21 C22 C23 C24 179.1(4)
C22 C23 C24 C25 -179.9(4)
C26 N4 C29 C30 178.1(4)
C26 C9 C10 N2 -177.3(3)
C27 N4 C26 C9 -59.2(4)
C27 N4 C29 C30 60.0(5)
C28 N4 C26 C9 61.1(4)
C28 N4 C29 C30 -61.6(5)
C29 N4 C26 C9 -178.2(3)
C29 C30 C31 C32 177.4(4)
C30 C31 C32 C33 173.3(5)
C31 C32 C33 C34 -175.5(5)
C32 C33 C34 C35 175.0(5)
C33 C34 C35 C36 -179.0(4)
C34 C35 C36 C37 177.7(4)
C35 C36 C37 C38 179.3(4)
C36 C37 C38 C39 179.2(4)
C37 C38 C39 C40 -179.2(5)
